data_1512665
loop_
_publ_author_name
'Ai-Quan Jia'
'Qing Ma'
'Hua-Tian Shi'
'Qun Chen'
'Wa-Hung Leung'
'Qian-Feng Zhang'

_publ_section_title
;
 Mutual transformation between mono- and binuclear ruthenium complexes and
 their reactions with iminobis(diisopropylphosphinesulfide) ligand
;
_journal_name_full
;
Inorganica Chimica Acta
;
_journal_page_first 99
_journal_page_last 102
_journal_paper_doi 10.1016/j.ica.2012.05.036
_journal_volume 392
_journal_year 2012
_chemical_formula_sum 'C57 H47 Cl6 O2 P3 Ru2'
_chemical_formula_weight 1271.70
_space_group_IT_number 14
_symmetry_cell_setting monoclinic
_symmetry_space_group_name_Hall '-P 2yn'
_symmetry_space_group_name_H-M 'P 1 21/n 1'
_atom_sites_solution_hydrogens geom
_atom_sites_solution_primary direct
_atom_sites_solution_secondary difmap
_cell_angle_alpha 90.00
_cell_angle_beta 94.111(6)
_cell_angle_gamma 90.00
_cell_formula_units_Z 4
_cell_length_a 13.128(6)
_cell_length_b 13.514(6)
_cell_length_c 31.156(15)
_cell_measurement_reflns_used 9069
_cell_measurement_temperature 296(2)
_cell_measurement_theta_max 27.18
_cell_measurement_theta_min 2.42
_cell_volume 5513(4)
_computing_cell_refinement 'Bruker SMART'
_computing_data_collection 'Bruker SMART'
_computing_data_reduction 'Bruker SAINT'
_computing_molecular_graphics 'Bruker SHELXTL'
_computing_publication_material 'Bruker SHELXTL'
_computing_structure_refinement 'SHELXL-97 (Sheldrick, 1997)'
_computing_structure_solution 'SHELXS-97 (Sheldrick, 1990)'
_diffrn_ambient_temperature 296(2)
_diffrn_measured_fraction_theta_full 0.992
_diffrn_measured_fraction_theta_max 0.992
_diffrn_measurement_device_type 'CCD area detector'
_diffrn_measurement_method 'phi and omega scans'
_diffrn_radiation_monochromator graphite
_diffrn_radiation_source 'fine-focus sealed tube'
_diffrn_radiation_type MoK\a
_diffrn_radiation_wavelength 0.71073
_diffrn_reflns_av_R_equivalents 0.0312
_diffrn_reflns_av_sigmaI/netI 0.0405
_diffrn_reflns_limit_h_max 10
_diffrn_reflns_limit_h_min -16
_diffrn_reflns_limit_k_max 17
_diffrn_reflns_limit_k_min -17
_diffrn_reflns_limit_l_max 39
_diffrn_reflns_limit_l_min -40
_diffrn_reflns_number 33274
_diffrn_reflns_theta_full 27.42
_diffrn_reflns_theta_max 27.42
_diffrn_reflns_theta_min 2.42
_exptl_absorpt_coefficient_mu 0.967
_exptl_absorpt_correction_T_max 0.8944
_exptl_absorpt_correction_T_min 0.6068
_exptl_absorpt_correction_type multi-scan
_exptl_crystal_colour red
_exptl_crystal_density_diffrn 1.532
_exptl_crystal_density_method 'not measured'
_exptl_crystal_description block
_exptl_crystal_F_000 2560
_exptl_crystal_size_max 0.57
_exptl_crystal_size_mid 0.36
_exptl_crystal_size_min 0.12
_refine_diff_density_max 0.474
_refine_diff_density_min -0.673
_refine_diff_density_rms 0.069
_refine_ls_extinction_method none
_refine_ls_goodness_of_fit_ref 0.829
_refine_ls_hydrogen_treatment constr
_refine_ls_matrix_type full
_refine_ls_number_parameters 686
_refine_ls_number_reflns 12463
_refine_ls_number_restraints 198
_refine_ls_restrained_S_all 0.825
_refine_ls_R_factor_all 0.0544
_refine_ls_R_factor_gt 0.0360
_refine_ls_shift/su_max 0.020
_refine_ls_shift/su_mean 0.001
_refine_ls_structure_factor_coef Fsqd
_refine_ls_weighting_details 'calc w=1/[\s^2^(Fo^2^)+(0.1000P)^2^+0.6000P] where P=(Fo^2^+2Fc^2^)/3'
_refine_ls_weighting_scheme calc
_refine_ls_wR_factor_gt 0.1064
_refine_ls_wR_factor_ref 0.1239
_reflns_number_gt 9499
_reflns_number_total 12463
_reflns_threshold_expression >2sigma(I)
_cod_data_source_file ICA-2012-392-99-102-1.cif
_cod_data_source_block p21n
_cod_original_cell_volume 5513(5)
_cod_original_sg_symbol_H-M 'P2(1)/n  '
_cod_database_code 1512665

loop_
_symmetry_equiv_pos_as_xyz
'x, y, z'
'-x+1/2, y+1/2, -z+1/2'
'-x, -y, -z'
'x-1/2, -y-1/2, z-1/2'

loop_
_atom_site_label
_atom_site_type_symbol
_atom_site_fract_x
_atom_site_fract_y
_atom_site_fract_z
_atom_site_U_iso_or_equiv
_atom_site_adp_type
_atom_site_occupancy
_atom_site_symmetry_multiplicity
_atom_site_calc_flag
_atom_site_refinement_flags
_atom_site_disorder_assembly
_atom_site_disorder_group
Ru1 Ru 0.329693(18) 0.321572(17) 0.123345(7) 0.02922(8) Uani 1 1 d . A .
Ru2 Ru 0.566436(18) 0.251863(17) 0.149193(8) 0.03320(8) Uani 1 1 d . A .
P1 P 0.28193(6) 0.48683(6) 0.13362(3) 0.03551(18) Uani 1 1 d . . .
P2 P 0.24823(6) 0.29151(6) 0.05491(2) 0.03454(18) Uani 1 1 d . . .
P3 P 0.63030(6) 0.15786(6) 0.20652(3) 0.03749(19) Uani 1 1 d . . .
Cl1 Cl 0.44355(6) 0.33864(6) 0.18937(2) 0.03772(17) Uani 1 1 d . . .
Cl2 Cl 0.40743(6) 0.15377(5) 0.12819(2) 0.03593(17) Uani 1 1 d . . .
Cl3 Cl 0.48874(6) 0.36351(5) 0.09079(2) 0.03743(17) Uani 1 1 d . . .
Cl4 Cl 0.65638(8) 0.16424(8) 0.09801(3) 0.0600(3) Uani 1 1 d . . .
Cl5 Cl 0.7600(2) 0.10682(17) 0.87621(7) 0.1575(9) Uani 1 1 d . . .
Cl6 Cl 0.7396(2) 0.1205(2) 0.96585(8) 0.1802(10) Uani 1 1 d . . .
C11 C 0.3078(3) 0.2033(2) 0.01881(10) 0.0414(7) Uani 1 1 d . A .
C12 C 0.4096(3) 0.1773(2) 0.02318(11) 0.0457(8) Uani 1 1 d . . .
H12 H 0.4512 0.2012 0.0463 0.055 Uiso 1 1 calc R A .
C13 C 0.4506(4) 0.1149(3) -0.00717(12) 0.0570(10) Uani 1 1 d . A .
H13 H 0.5193 0.0979 -0.0041 0.068 Uiso 1 1 calc R . .
C14 C 0.3900(4) 0.0787(3) -0.04151(14) 0.0717(13) Uani 1 1 d . . .
H14 H 0.4175 0.0374 -0.0616 0.086 Uiso 1 1 calc R A .
C15 C 0.2886(5) 0.1044(4) -0.04581(14) 0.0808(15) Uani 1 1 d . A .
H15 H 0.2470 0.0796 -0.0688 0.097 Uiso 1 1 calc R . .
C16 C 0.2473(4) 0.1670(3) -0.01630(13) 0.0659(12) Uani 1 1 d . . .
H16 H 0.1789 0.1848 -0.0200 0.079 Uiso 1 1 calc R A .
C21 C 0.2393(3) 0.4001(2) 0.01927(10) 0.0396(7) Uani 1 1 d . A .
C22 C 0.3241(3) 0.4193(3) -0.00368(12) 0.0549(9) Uani 1 1 d . . .
H22 H 0.3794 0.3762 -0.0013 0.066 Uiso 1 1 calc R A .
C23 C 0.3277(4) 0.5019(3) -0.03012(13) 0.0657(11) Uani 1 1 d . A .
H23 H 0.3854 0.5138 -0.0450 0.079 Uiso 1 1 calc R . .
C24 C 0.2475(4) 0.5654(3) -0.03445(13) 0.0663(11) Uani 1 1 d . . .
H24 H 0.2494 0.6200 -0.0526 0.080 Uiso 1 1 calc R A .
C25 C 0.1638(4) 0.5478(3) -0.01164(14) 0.0687(12) Uani 1 1 d . A .
H25 H 0.1091 0.5916 -0.0141 0.082 Uiso 1 1 calc R . .
C26 C 0.1588(3) 0.4660(3) 0.01506(12) 0.0519(9) Uani 1 1 d . . .
H26 H 0.1011 0.4556 0.0301 0.062 Uiso 1 1 calc R A .
C31A C 0.128(3) 0.237(3) 0.0576(11) 0.044(5) Uani 0.420(11) 1 d PU A 1
C32A C 0.0307(9) 0.2801(10) 0.0618(5) 0.072(4) Uani 0.420(11) 1 d PU A 1
H32A H 0.0255 0.3485 0.0593 0.086 Uiso 0.420(11) 1 calc PR A 1
C33A C -0.0585(9) 0.2271(12) 0.0695(6) 0.094(4) Uani 0.420(11) 1 d PU A 1
H33A H -0.1144 0.2539 0.0821 0.112 Uiso 0.420(11) 1 calc PR A 1
C34A C -0.052(2) 0.125(3) 0.0554(9) 0.103(6) Uani 0.420(11) 1 d PU A 1
H34A H -0.0934 0.0934 0.0343 0.124 Uiso 0.420(11) 1 calc PR A 1
C35A C 0.041(2) 0.081(2) 0.0834(8) 0.071(4) Uani 0.420(11) 1 d PU A 1
H35A H 0.0414 0.0219 0.0985 0.085 Uiso 0.420(11) 1 calc PR A 1
C36A C 0.1206(19) 0.1445(18) 0.0818(4) 0.050(3) Uani 0.420(11) 1 d PU A 1
H36A H 0.1791 0.1268 0.0986 0.060 Uiso 0.420(11) 1 calc PR A 1
C31B C 0.1195(19) 0.2281(19) 0.0570(8) 0.044(3) Uani 0.580(11) 1 d PU A 2
C32B C 0.0376(6) 0.2601(6) 0.0305(4) 0.069(3) Uani 0.580(11) 1 d PU A 2
H32B H 0.0425 0.3144 0.0124 0.083 Uiso 0.580(11) 1 calc PR A 2
C33B C -0.0519(7) 0.2076(8) 0.0321(5) 0.099(4) Uani 0.580(11) 1 d PU A 2
H33B H -0.1075 0.2197 0.0126 0.119 Uiso 0.580(11) 1 calc PR A 2
C34B C -0.0574(19) 0.1228(19) 0.0698(7) 0.099(5) Uani 0.580(11) 1 d PU A 2
H34B H -0.1120 0.1050 0.0856 0.119 Uiso 0.580(11) 1 calc PR A 2
C35B C 0.028(2) 0.0899(18) 0.0716(8) 0.102(6) Uani 0.580(11) 1 d PU A 2
H35B H 0.0310 0.0220 0.0763 0.123 Uiso 0.580(11) 1 calc PR A 2
C36B C 0.1225(15) 0.1346(14) 0.0680(5) 0.083(4) Uani 0.580(11) 1 d PU A 2
H36B H 0.1836 0.1003 0.0730 0.099 Uiso 0.580(11) 1 calc PR A 2
C41 C 0.1556(3) 0.5340(3) 0.11379(11) 0.0460(8) Uani 1 1 d . . .
C42 C 0.0707(3) 0.4787(3) 0.12228(14) 0.0654(11) Uani 1 1 d . . .
H42 H 0.0788 0.4164 0.1347 0.078 Uiso 1 1 calc R . .
C43 C -0.0264(3) 0.5161(4) 0.11224(16) 0.0814(14) Uani 1 1 d . . .
H43 H -0.0829 0.4786 0.1184 0.098 Uiso 1 1 calc R . .
C44 C -0.0405(4) 0.6066(4) 0.09359(17) 0.0874(16) Uani 1 1 d . . .
H44 H -0.1061 0.6296 0.0859 0.105 Uiso 1 1 calc R . .
C45 C 0.0426(4) 0.6634(4) 0.08622(17) 0.0807(15) Uani 1 1 d . . .
H45 H 0.0331 0.7263 0.0744 0.097 Uiso 1 1 calc R . .
C46 C 0.1407(3) 0.6287(3) 0.09606(13) 0.0620(11) Uani 1 1 d . . .
H46 H 0.1966 0.6681 0.0909 0.074 Uiso 1 1 calc R . .
C51 C 0.2714(2) 0.5231(2) 0.19005(10) 0.0392(7) Uani 1 1 d . . .
C52 C 0.2710(3) 0.6242(3) 0.20003(13) 0.0582(10) Uani 1 1 d . . .
H52 H 0.2853 0.6706 0.1792 0.070 Uiso 1 1 calc R . .
C53 C 0.2493(4) 0.6554(4) 0.24081(15) 0.0746(14) Uani 1 1 d . . .
H53 H 0.2497 0.7225 0.2474 0.090 Uiso 1 1 calc R . .
C54 C 0.2274(3) 0.5871(4) 0.27134(14) 0.0716(13) Uani 1 1 d . . .
H54 H 0.2119 0.6084 0.2985 0.086 Uiso 1 1 calc R . .
C55 C 0.2280(3) 0.4882(4) 0.26240(12) 0.0658(12) Uani 1 1 d . . .
H55 H 0.2131 0.4425 0.2834 0.079 Uiso 1 1 calc R . .
C56 C 0.2511(3) 0.4560(3) 0.22162(11) 0.0521(9) Uani 1 1 d . . .
H56 H 0.2527 0.3886 0.2157 0.063 Uiso 1 1 calc R . .
C61 C 0.3790(3) 0.5699(2) 0.11578(11) 0.0434(8) Uani 1 1 d . . .
C62 C 0.3762(3) 0.6049(3) 0.07367(13) 0.0554(9) Uani 1 1 d . . .
H62 H 0.3203 0.5914 0.0545 0.067 Uiso 1 1 calc R . .
C63 C 0.4567(4) 0.6596(3) 0.06053(17) 0.0741(14) Uani 1 1 d . . .
H63 H 0.4539 0.6842 0.0326 0.089 Uiso 1 1 calc R . .
C64 C 0.5408(4) 0.6785(3) 0.08770(19) 0.0790(15) Uani 1 1 d . . .
H64 H 0.5943 0.7160 0.0783 0.095 Uiso 1 1 calc R . .
C65 C 0.5463(3) 0.6417(3) 0.12930(17) 0.0694(12) Uani 1 1 d . . .
H65 H 0.6041 0.6526 0.1477 0.083 Uiso 1 1 calc R . .
C66 C 0.4643(3) 0.5884(3) 0.14314(14) 0.0551(9) Uani 1 1 d . . .
H66 H 0.4669 0.5648 0.1712 0.066 Uiso 1 1 calc R . .
C71 C 0.7668(3) 0.1242(3) 0.21009(12) 0.0470(8) Uani 1 1 d . . .
C72 C 0.8336(3) 0.1614(3) 0.18230(14) 0.0595(10) Uani 1 1 d . . .
H72 H 0.8109 0.2036 0.1601 0.071 Uiso 1 1 calc R . .
C73 C 0.9364(3) 0.1345(4) 0.18804(18) 0.0807(14) Uani 1 1 d . . .
H73 H 0.9824 0.1601 0.1696 0.097 Uiso 1 1 calc R . .
C74 C 0.9706(4) 0.0719(4) 0.21987(19) 0.0848(16) Uani 1 1 d . . .
H74 H 1.0395 0.0552 0.2231 0.102 Uiso 1 1 calc R . .
C75 C 0.9043(4) 0.0331(4) 0.24732(19) 0.0825(15) Uani 1 1 d . . .
H75 H 0.9272 -0.0109 0.2688 0.099 Uiso 1 1 calc R . .
C76 C 0.8024(3) 0.0607(3) 0.24258(16) 0.0690(12) Uani 1 1 d . . .
H76 H 0.7572 0.0360 0.2616 0.083 Uiso 1 1 calc R . .
C81 C 0.5725(2) 0.0346(2) 0.21191(12) 0.0443(8) Uani 1 1 d . . .
C82 C 0.5549(3) -0.0226(3) 0.17533(14) 0.0587(10) Uani 1 1 d . . .
H82 H 0.5654 0.0045 0.1486 0.070 Uiso 1 1 calc R . .
C83 C 0.5221(4) -0.1193(3) 0.17784(19) 0.0796(15) Uani 1 1 d . . .
H83 H 0.5095 -0.1565 0.1529 0.095 Uiso 1 1 calc R . .
C84 C 0.5081(4) -0.1606(4) 0.2174(2) 0.0865(17) Uani 1 1 d . . .
H84 H 0.4875 -0.2263 0.2192 0.104 Uiso 1 1 calc R . .
C85 C 0.5243(4) -0.1057(3) 0.25391(19) 0.0778(14) Uani 1 1 d . . .
H85 H 0.5139 -0.1337 0.2805 0.093 Uiso 1 1 calc R . .
C86 C 0.5564(3) -0.0077(3) 0.25157(14) 0.0591(10) Uani 1 1 d . . .
H86 H 0.5671 0.0295 0.2766 0.071 Uiso 1 1 calc R . .
C91 C 0.6173(3) 0.2206(3) 0.25778(11) 0.0460(8) Uani 1 1 d . . .
C92 C 0.5228(3) 0.2228(3) 0.27542(12) 0.0545(9) Uani 1 1 d . . .
H92 H 0.4674 0.1888 0.2622 0.065 Uiso 1 1 calc R . .
C93 C 0.5118(4) 0.2764(4) 0.31295(15) 0.0773(13) Uani 1 1 d . . .
H93 H 0.4488 0.2776 0.3248 0.093 Uiso 1 1 calc R . .
C94 C 0.5910(5) 0.3268(4) 0.33237(16) 0.0904(17) Uani 1 1 d . . .
H94 H 0.5821 0.3627 0.3573 0.108 Uiso 1 1 calc R . .
C95 C 0.6839(5) 0.3251(4) 0.31561(15) 0.0846(16) Uani 1 1 d . . .
H95 H 0.7382 0.3595 0.3294 0.102 Uiso 1 1 calc R . .
C96 C 0.6988(3) 0.2725(3) 0.27799(14) 0.0641(11) Uani 1 1 d . . .
H96 H 0.7624 0.2721 0.2666 0.077 Uiso 1 1 calc R . .
C1S C 0.2178(3) 0.2793(2) 0.14989(10) 0.0397(7) Uani 1 1 d . . .
C2S C 0.6740(3) 0.3483(4) 0.16225(13) 0.0497(9) Uani 1 1 d . . .
C3S C 0.6824(6) 0.0963(6) 0.9185(3) 0.139(3) Uani 1 1 d . . .
H3S1 H 0.6251 0.1411 0.9135 0.166 Uiso 1 1 calc R . .
H3S2 H 0.6555 0.0295 0.9188 0.166 Uiso 1 1 calc R . .
O1 O 0.1497(2) 0.2504(2) 0.16722(9) 0.0600(7) Uani 1 1 d . A .
O2 O 0.7242(3) 0.3944(3) 0.16713(13) 0.0881(11) Uani 1 1 d . A .

loop_
_atom_site_aniso_label
_atom_site_aniso_U_11
_atom_site_aniso_U_22
_atom_site_aniso_U_33
_atom_site_aniso_U_23
_atom_site_aniso_U_13
_atom_site_aniso_U_12
Ru1 0.02996(14) 0.02858(13) 0.02926(13) 0.00203(9) 0.00302(9) 0.00035(9)
Ru2 0.02975(14) 0.03309(14) 0.03686(15) -0.00178(9) 0.00308(10) -0.00096(9)
P1 0.0396(4) 0.0319(4) 0.0354(4) -0.0007(3) 0.0054(3) 0.0045(3)
P2 0.0366(4) 0.0337(4) 0.0330(4) 0.0018(3) 0.0000(3) 0.0006(3)
P3 0.0298(4) 0.0390(4) 0.0432(5) 0.0015(3) -0.0009(3) 0.0005(3)
Cl1 0.0372(4) 0.0419(4) 0.0338(4) -0.0052(3) 0.0003(3) 0.0023(3)
Cl2 0.0385(4) 0.0288(4) 0.0402(4) 0.0026(3) 0.0004(3) -0.0004(3)
Cl3 0.0399(4) 0.0337(4) 0.0396(4) 0.0038(3) 0.0096(3) -0.0017(3)
Cl4 0.0534(6) 0.0657(6) 0.0617(6) -0.0108(5) 0.0105(5) 0.0077(5)
Cl5 0.215(2) 0.1407(19) 0.1154(15) -0.0087(13) 0.0051(16) -0.0147(17)
Cl6 0.202(3) 0.216(3) 0.1214(16) 0.0310(17) 0.0026(17) 0.010(2)
C11 0.056(2) 0.0331(16) 0.0360(17) -0.0010(13) 0.0049(15) -0.0021(15)
C12 0.063(2) 0.0358(18) 0.0397(18) 0.0004(13) 0.0105(16) 0.0051(15)
C13 0.080(3) 0.043(2) 0.051(2) 0.0018(16) 0.021(2) 0.0113(19)
C14 0.114(4) 0.050(2) 0.055(2) -0.0159(19) 0.027(3) -0.005(3)
C15 0.114(4) 0.075(3) 0.053(3) -0.029(2) 0.004(3) -0.018(3)
C16 0.074(3) 0.068(3) 0.055(2) -0.018(2) -0.006(2) -0.004(2)
C21 0.0475(19) 0.0383(17) 0.0324(15) 0.0021(13) -0.0002(14) 0.0022(14)
C22 0.060(2) 0.050(2) 0.057(2) 0.0142(17) 0.0199(19) 0.0083(18)
C23 0.083(3) 0.056(2) 0.061(2) 0.014(2) 0.027(2) 0.001(2)
C24 0.092(3) 0.049(2) 0.057(2) 0.0206(19) 0.005(2) 0.006(2)
C25 0.070(3) 0.062(3) 0.074(3) 0.023(2) -0.004(2) 0.016(2)
C26 0.051(2) 0.052(2) 0.052(2) 0.0109(17) 0.0020(17) 0.0053(17)
C31A 0.037(7) 0.045(9) 0.048(9) 0.011(8) -0.015(6) -0.001(6)
C32A 0.058(6) 0.056(6) 0.102(10) 0.024(6) 0.012(6) 0.011(4)
C33A 0.042(5) 0.121(8) 0.118(11) 0.049(8) 0.003(7) 0.012(6)
C34A 0.057(9) 0.108(8) 0.139(15) 0.038(11) -0.028(11) -0.037(8)
C35A 0.055(8) 0.071(8) 0.084(10) 0.022(7) -0.006(6) -0.020(5)
C36A 0.055(7) 0.061(7) 0.033(5) 0.009(5) -0.012(5) -0.017(5)
C31B 0.033(5) 0.046(5) 0.053(7) -0.015(5) 0.003(4) -0.010(4)
C32B 0.055(4) 0.054(4) 0.094(7) -0.002(4) -0.019(4) -0.014(3)
C33B 0.059(5) 0.078(6) 0.156(10) 0.015(6) -0.034(6) -0.020(4)
C34B 0.064(6) 0.103(8) 0.132(12) 0.014(8) 0.026(8) -0.020(6)
C35B 0.077(7) 0.080(7) 0.149(15) 0.041(9) 0.003(10) -0.024(6)
C36B 0.059(5) 0.056(6) 0.134(12) 0.013(9) 0.020(9) -0.004(4)
C41 0.052(2) 0.048(2) 0.0380(17) -0.0051(14) 0.0007(15) 0.0175(16)
C42 0.045(2) 0.074(3) 0.076(3) 0.015(2) 0.002(2) 0.008(2)
C43 0.047(2) 0.109(4) 0.087(3) 0.008(3) -0.005(2) 0.005(3)
C44 0.064(3) 0.106(4) 0.090(4) -0.014(3) -0.017(3) 0.037(3)
C45 0.081(4) 0.071(3) 0.087(3) 0.000(3) -0.011(3) 0.036(3)
C46 0.064(3) 0.054(2) 0.067(3) -0.0001(19) -0.003(2) 0.021(2)
C51 0.0372(17) 0.0404(18) 0.0400(17) -0.0064(13) 0.0026(14) 0.0056(13)
C52 0.068(3) 0.053(2) 0.053(2) -0.0122(17) 0.0004(19) 0.0104(19)
C53 0.080(3) 0.074(3) 0.069(3) -0.039(3) 0.005(3) 0.012(2)
C54 0.061(3) 0.103(4) 0.052(2) -0.036(3) 0.015(2) -0.003(2)
C55 0.064(3) 0.099(4) 0.0366(19) -0.014(2) 0.0144(18) -0.021(2)
C56 0.050(2) 0.063(2) 0.0440(19) -0.0092(17) 0.0104(16) -0.0055(17)
C61 0.051(2) 0.0285(16) 0.052(2) -0.0019(14) 0.0141(16) 0.0028(14)
C62 0.070(3) 0.0383(19) 0.060(2) 0.0005(16) 0.019(2) 0.0014(18)
C63 0.088(4) 0.056(3) 0.084(3) 0.009(2) 0.043(3) -0.001(2)
C64 0.083(4) 0.044(2) 0.116(4) -0.005(2) 0.050(3) -0.015(2)
C65 0.059(3) 0.051(2) 0.099(4) -0.011(2) 0.012(2) -0.013(2)
C66 0.060(2) 0.040(2) 0.066(2) -0.0017(17) 0.008(2) -0.0016(17)
C71 0.0336(17) 0.046(2) 0.061(2) -0.0028(16) -0.0019(16) 0.0034(15)
C72 0.039(2) 0.067(3) 0.073(3) -0.003(2) 0.0085(19) -0.0011(18)
C73 0.038(2) 0.104(4) 0.101(4) -0.020(3) 0.012(2) -0.008(2)
C74 0.040(2) 0.090(4) 0.121(4) -0.021(3) -0.019(3) 0.014(2)
C75 0.051(3) 0.075(3) 0.117(4) 0.006(3) -0.026(3) 0.010(2)
C76 0.039(2) 0.074(3) 0.092(3) 0.013(2) -0.008(2) 0.007(2)
C81 0.0324(17) 0.0379(17) 0.061(2) 0.0039(15) -0.0052(15) 0.0029(13)
C82 0.061(2) 0.043(2) 0.070(3) -0.0032(18) -0.010(2) 0.0082(18)
C83 0.081(3) 0.042(2) 0.112(4) -0.011(2) -0.021(3) 0.006(2)
C84 0.066(3) 0.044(3) 0.148(5) 0.009(3) -0.004(3) -0.006(2)
C85 0.074(3) 0.057(3) 0.103(4) 0.027(3) 0.009(3) -0.004(2)
C86 0.056(2) 0.050(2) 0.071(3) 0.0103(19) 0.001(2) -0.0051(18)
C91 0.049(2) 0.0429(19) 0.0459(19) 0.0049(15) -0.0011(16) 0.0044(16)
C92 0.054(2) 0.062(2) 0.047(2) 0.0047(18) 0.0046(17) -0.0003(19)
C93 0.086(4) 0.092(4) 0.056(3) 0.004(2) 0.020(3) 0.011(3)
C94 0.128(5) 0.091(4) 0.053(3) -0.021(3) 0.014(3) -0.003(3)
C95 0.103(4) 0.089(4) 0.059(3) -0.019(2) -0.009(3) -0.027(3)
C96 0.061(3) 0.064(3) 0.066(3) -0.010(2) -0.001(2) -0.013(2)
C1S 0.0380(18) 0.0419(17) 0.0386(17) 0.0007(14) -0.0010(14) 0.0024(14)
C2S 0.038(2) 0.064(3) 0.048(2) 0.0071(19) 0.0083(17) 0.0105(18)
C3S 0.117(6) 0.123(6) 0.178(8) -0.043(5) 0.021(6) -0.016(5)
O1 0.0458(15) 0.075(2) 0.0613(17) 0.0090(13) 0.0161(13) -0.0130(13)
O2 0.091(3) 0.083(3) 0.091(3) -0.005(2) 0.009(2) 0.010(2)

loop_
_atom_type_symbol
_atom_type_description
_atom_type_scat_dispersion_real
_atom_type_scat_dispersion_imag
_atom_type_scat_source
C C 0.0033 0.0016 'International Tables Vol C Tables 4.2.6.8 and 6.1.1.4'
H H 0.0000 0.0000 'International Tables Vol C Tables 4.2.6.8 and 6.1.1.4'
O O 0.0106 0.0060 'International Tables Vol C Tables 4.2.6.8 and 6.1.1.4'
P P 0.1023 0.0942 'International Tables Vol C Tables 4.2.6.8 and 6.1.1.4'
Cl Cl 0.1484 0.1585 'International Tables Vol C Tables 4.2.6.8 and 6.1.1.4'
Ru Ru -1.2594 0.8363 'International Tables Vol C Tables 4.2.6.8 and 6.1.1.4'

loop_
_geom_angle_atom_site_label_1
_geom_angle_atom_site_label_2
_geom_angle_atom_site_label_3
_geom_angle
C1S Ru1 P1 90.26(11)
C1S Ru1 P2 91.62(11)
P1 Ru1 P2 100.34(3)
C1S Ru1 Cl3 174.22(11)
P1 Ru1 Cl3 94.60(3)
P2 Ru1 Cl3 90.59(4)
C1S Ru1 Cl1 96.34(11)
P1 Ru1 Cl1 87.08(3)
P2 Ru1 Cl1 169.11(3)
Cl3 Ru1 Cl1 80.81(4)
C1S Ru1 Cl2 91.55(11)
P1 Ru1 Cl2 166.30(3)
P2 Ru1 Cl2 93.18(3)
Cl3 Ru1 Cl2 82.99(3)
Cl1 Ru1 Cl2 79.23(3)
C2S Ru2 P3 89.35(13)
C2S Ru2 Cl4 94.96(13)
P3 Ru2 Cl4 94.31(5)
C2S Ru2 Cl1 93.92(13)
P3 Ru2 Cl1 94.91(4)
Cl4 Ru2 Cl1 167.27(3)
C2S Ru2 Cl2 169.58(13)
P3 Ru2 Cl2 99.22(4)
Cl4 Ru2 Cl2 90.33(4)
Cl1 Ru2 Cl2 79.53(4)
C2S Ru2 Cl3 90.01(13)
P3 Ru2 Cl3 175.19(3)
Cl4 Ru2 Cl3 90.50(5)
Cl1 Ru2 Cl3 80.38(4)
Cl2 Ru2 Cl3 80.95(4)
C61 P1 C51 103.32(16)
C61 P1 C41 108.54(17)
C51 P1 C41 95.80(15)
C61 P1 Ru1 110.26(11)
C51 P1 Ru1 115.00(11)
C41 P1 Ru1 121.78(12)
C31A P2 C21 110.3(9)
C31A P2 C11 100.2(13)
C21 P2 C11 99.14(15)
C31A P2 C31B 2(2)
C21 P2 C31B 111.2(8)
C11 P2 C31B 98.4(8)
C31A P2 Ru1 112.5(11)
C21 P2 Ru1 114.51(11)
C11 P2 Ru1 118.57(12)
C31B P2 Ru1 113.2(8)
C91 P3 C81 105.94(17)
C91 P3 C71 102.32(17)
C81 P3 C71 100.14(16)
C91 P3 Ru2 111.75(12)
C81 P3 Ru2 116.13(11)
C71 P3 Ru2 118.79(13)
Ru2 Cl1 Ru1 84.82(4)
Ru1 Cl2 Ru2 82.23(4)
Ru1 Cl3 Ru2 82.85(3)
C12 C11 C16 118.7(3)
C12 C11 P2 123.5(3)
C16 C11 P2 117.6(3)
C11 C12 C13 120.1(4)
C14 C13 C12 120.7(4)
C15 C14 C13 119.2(4)
C14 C15 C16 120.7(4)
C15 C16 C11 120.5(5)
C26 C21 C22 117.8(3)
C26 C21 P2 126.0(3)
C22 C21 P2 116.1(3)
C23 C22 C21 121.1(4)
C24 C23 C22 120.5(4)
C23 C24 C25 118.9(4)
C24 C25 C26 121.5(4)
C21 C26 C25 120.1(4)
C32A C31A C36A 102(3)
C32A C31A P2 131(2)
C36A C31A P2 119(2)
C33A C32A C31A 124.8(17)
C32A C33A C34A 111.2(16)
C33A C34A C35A 105(2)
C36A C35A C34A 108(2)
C35A C36A C31A 130(2)
C36B C31B C32B 118(2)
C36B C31B P2 115.8(18)
C32B C31B P2 119.7(16)
C33B C32B C31B 116.6(13)
C32B C33B C34B 117.7(12)
C35B C34B C33B 101.7(19)
C34B C35B C36B 132(2)
C31B C36B C35B 115(2)
C42 C41 C46 118.5(4)
C42 C41 P1 117.8(3)
C46 C41 P1 123.0(3)
C41 C42 C43 120.0(4)
C44 C43 C42 121.3(5)
C43 C44 C45 119.3(5)
C44 C45 C46 120.9(5)
C45 C46 C41 119.9(5)
C56 C51 C52 118.6(3)
C56 C51 P1 122.6(3)
C52 C51 P1 118.3(3)
C53 C52 C51 120.2(4)
C54 C53 C52 119.9(4)
C55 C54 C53 120.9(4)
C54 C55 C56 119.7(4)
C51 C56 C55 120.7(4)
C66 C61 C62 119.0(3)
C66 C61 P1 118.6(3)
C62 C61 P1 121.9(3)
C63 C62 C61 119.6(4)
C64 C63 C62 121.3(5)
C63 C64 C65 119.9(4)
C64 C65 C66 119.1(5)
C61 C66 C65 121.0(4)
C72 C71 C76 119.5(4)
C72 C71 P3 122.3(3)
C76 C71 P3 118.3(3)
C71 C72 C73 118.6(4)
C74 C73 C72 121.5(5)
C73 C74 C75 120.3(4)
C74 C75 C76 118.9(5)
C71 C76 C75 121.2(5)
C82 C81 C86 118.3(4)
C82 C81 P3 118.4(3)
C86 C81 P3 122.9(3)
C83 C82 C81 121.2(4)
C84 C83 C82 119.8(5)
C85 C84 C83 120.2(5)
C84 C85 C86 120.2(5)
C81 C86 C85 120.2(4)
C96 C91 C92 119.2(4)
C96 C91 P3 120.8(3)
C92 C91 P3 119.8(3)
C93 C92 C91 119.4(4)
C94 C93 C92 121.1(5)
C93 C94 C95 120.2(5)
C94 C95 C96 120.9(5)
C91 C96 C95 119.1(4)
O1 C1S Ru1 177.7(3)
O2 C2S Ru2 177.4(5)
Cl6 C3S Cl5 114.4(4)

loop_
_geom_bond_atom_site_label_1
_geom_bond_atom_site_label_2
_geom_bond_distance
Ru1 C1S 1.828(3)
Ru1 P1 2.3478(13)
Ru1 P2 2.3512(12)
Ru1 Cl3 2.4522(12)
Ru1 Cl1 2.4653(12)
Ru1 Cl2 2.4869(12)
Ru2 C2S 1.942(5)
Ru2 P3 2.3005(11)
Ru2 Cl4 2.3684(12)
Ru2 Cl1 2.4154(10)
Ru2 Cl2 2.5193(12)
Ru2 Cl3 2.5223(11)
P1 C61 1.815(3)
P1 C51 1.840(3)
P1 C41 1.842(4)
P2 C31A 1.75(4)
P2 C21 1.839(3)
P2 C11 1.850(3)
P2 C31B 1.90(2)
P3 C91 1.827(4)
P3 C81 1.842(4)
P3 C71 1.844(4)
Cl5 C3S 1.728(8)
Cl6 C3S 1.639(8)
C11 C12 1.380(5)
C11 C16 1.393(5)
C12 C13 1.402(5)
C13 C14 1.376(6)
C14 C15 1.374(7)
C15 C16 1.387(6)
C21 C26 1.381(5)
C21 C22 1.390(5)
C22 C23 1.390(5)
C23 C24 1.357(6)
C24 C25 1.373(6)
C25 C26 1.388(5)
C31A C32A 1.42(4)
C31A C36A 1.46(4)
C32A C33A 1.408(17)
C33A C34A 1.45(4)
C34A C35A 1.56(4)
C35A C36A 1.35(4)
C31B C36B 1.31(3)
C31B C32B 1.38(3)
C32B C33B 1.377(12)
C33B C34B 1.65(3)
C34B C35B 1.20(3)
C35B C36B 1.40(3)
C41 C42 1.383(6)
C41 C46 1.402(5)
C42 C43 1.386(6)
C43 C44 1.361(7)
C44 C45 1.367(8)
C45 C46 1.385(6)
C51 C56 1.378(5)
C51 C52 1.402(5)
C52 C53 1.387(5)
C53 C54 1.371(7)
C54 C55 1.366(7)
C55 C56 1.397(5)
C61 C66 1.381(5)
C61 C62 1.393(5)
C62 C63 1.376(6)
C63 C64 1.366(7)
C64 C65 1.385(7)
C65 C66 1.390(6)
C71 C72 1.371(5)
C71 C76 1.383(6)
C72 C73 1.397(6)
C73 C74 1.355(8)
C74 C75 1.368(7)
C75 C76 1.386(6)
C81 C82 1.383(5)
C81 C86 1.392(5)
C82 C83 1.380(6)
C83 C84 1.377(8)
C84 C85 1.363(8)
C85 C86 1.393(6)
C91 C96 1.392(5)
C91 C92 1.393(5)
C92 C93 1.391(6)
C93 C94 1.349(7)
C94 C95 1.360(8)
C95 C96 1.397(6)
C1S O1 1.146(4)
C2S O2 0.913(5)
